data_7240296
loop_
_publ_author_name
'Jiang, Zhenzhen'
'Zhou, Ping'
'Xu, Tingting'
'Fan, Lihui'
'Hu, Simin'
'Chen, Jingxian'
'He, Yabing'

_publ_section_title
;
 Two Co-based MOFs assembled from an amine-functionalized
 pyridinecarboxylate ligand: inorganic acid-directed structural variety
 and gas adsorption properties
;
_journal_name_full CrystEngComm
_journal_paper_doi 10.1039/D0CE00475H
_journal_year 2020
_chemical_formula_moiety '[Co3L2(OH)(HCOO)(H2O)2].2DMF.2H2O'
_chemical_formula_sum 'C33 H40 Co3 N6 O17'
_chemical_formula_weight 969.50
_space_group_crystal_system tetragonal
_space_group_IT_number 76
_space_group_name_Hall 'P 4w'
_space_group_name_H-M_alt 'P 41'
_atom_sites_solution_hydrogens mixed
_audit_creation_method SHELXL-2014/7
_audit_update_record
;
2020-03-26 deposited with the CCDC.	2020-04-13 downloaded from the CCDC.
;
_cell_angle_alpha 90
_cell_angle_beta 90
_cell_angle_gamma 90
_cell_formula_units_Z 4
_cell_length_a 11.0533(6)
_cell_length_b 11.0533(6)
_cell_length_c 31.3156(16)
_cell_measurement_reflns_used 31516
_cell_measurement_temperature 150(2)
_cell_measurement_theta_max 27
_cell_measurement_theta_min 2
_cell_volume 3826.0(4)
_computing_cell_refinement 'Bruker SMART'
_computing_data_collection 'Bruker SMART'
_computing_data_reduction 'Bruker SAINT'
_computing_molecular_graphics 'Bruker SHELXTL'
_computing_publication_material 'Bruker SHELXTL'
_computing_structure_refinement 'SHELXL-2014/7 (Sheldrick, 2014)'
_computing_structure_solution 'SHELXL-2014/7 (Sheldrick, 2014)'
_diffrn_ambient_temperature 150(2)
_diffrn_measured_fraction_theta_full 0.999
_diffrn_measured_fraction_theta_max 0.999
_diffrn_measurement_device_type 'Bruker D8 VENTURE PHOTON II'
_diffrn_measurement_method 'omega scans'
_diffrn_radiation_type MoK\a
_diffrn_radiation_wavelength 0.71073
_diffrn_reflns_av_R_equivalents 0.0459
_diffrn_reflns_av_unetI/netI 0.0444
_diffrn_reflns_Laue_measured_fraction_full 0.999
_diffrn_reflns_Laue_measured_fraction_max 0.999
_diffrn_reflns_limit_h_max 14
_diffrn_reflns_limit_h_min -13
_diffrn_reflns_limit_k_max 14
_diffrn_reflns_limit_k_min -14
_diffrn_reflns_limit_l_max 40
_diffrn_reflns_limit_l_min -35
_diffrn_reflns_number 31583
_diffrn_reflns_point_group_measured_fraction_full 0.999
_diffrn_reflns_point_group_measured_fraction_max 0.999
_diffrn_reflns_theta_full 25.242
_diffrn_reflns_theta_max 27.452
_diffrn_reflns_theta_min 2.255
_exptl_absorpt_coefficient_mu 1.370
_exptl_absorpt_correction_T_max 0.860
_exptl_absorpt_correction_T_min 0.825
_exptl_absorpt_correction_type empirical
_exptl_crystal_colour purple
_exptl_crystal_density_diffrn 1.683
_exptl_crystal_description block
_exptl_crystal_F_000 1988
_exptl_crystal_size_max 0.140
_exptl_crystal_size_mid 0.120
_exptl_crystal_size_min 0.110
_refine_diff_density_max 0.785
_refine_diff_density_min -0.850
_refine_diff_density_rms 0.086
_refine_ls_abs_structure_details
;
 Flack x determined using 3519 quotients [(I+)-(I-)]/[(I+)+(I-)]
 (Parsons, Flack and Wagner, Acta Cryst. B69 (2013) 249-259).
;
_refine_ls_abs_structure_Flack -0.001(7)
_refine_ls_extinction_method none
_refine_ls_goodness_of_fit_ref 1.072
_refine_ls_hydrogen_treatment constr
_refine_ls_matrix_type full
_refine_ls_number_parameters 584
_refine_ls_number_reflns 8352
_refine_ls_number_restraints 572
_refine_ls_restrained_S_all 1.102
_refine_ls_R_factor_all 0.0426
_refine_ls_R_factor_gt 0.0400
_refine_ls_shift/su_max 0.076
_refine_ls_shift/su_mean 0.003
_refine_ls_structure_factor_coef Fsqd
_refine_ls_weighting_details 'w=1/[\s^2^(Fo^2^)+(0.0584P)^2^+2.3992P] where P=(Fo^2^+2Fc^2^)/3'
_refine_ls_weighting_scheme calc
_refine_ls_wR_factor_gt 0.0999
_refine_ls_wR_factor_ref 0.1026
_reflns_Friedel_coverage 0.963
_reflns_Friedel_fraction_full 0.999
_reflns_Friedel_fraction_max 0.999
_reflns_number_gt 8063
_reflns_number_total 8352
_reflns_threshold_expression 'I > 2\s(I)'
_cod_data_source_file d0ce00475h2.cif
_cod_data_source_block ZJNU-16
_cod_original_cell_volume 3826.0(5)
_cod_database_code 7240296
_shelx_shelxl_version_number 2014/7
_shelx_space_group_comment
;
The symmetry employed for this shelxl refinement is uniquely defined
by the following loop, which should always be used as a source of
symmetry information in preference to the above space-group names.
They are only intended as comments.
;
_shelx_estimated_absorpt_t_min 0.831
_shelx_estimated_absorpt_t_max 0.864

loop_
_space_group_symop_operation_xyz
'x, y, z'
'-x, -y, z+1/2'
'-y, x, z+1/4'
'y, -x, z+3/4'

loop_
_atom_site_label
_atom_site_type_symbol
_atom_site_fract_x
_atom_site_fract_y
_atom_site_fract_z
_atom_site_U_iso_or_equiv
_atom_site_adp_type
_atom_site_occupancy
_atom_site_site_symmetry_order
_atom_site_calc_flag
_atom_site_refinement_flags_posn
_atom_site_refinement_flags_adp
_atom_site_refinement_flags_occupancy
_atom_site_disorder_assembly
_atom_site_disorder_group
Co3 Co 1.30240(9) 1.07408(8) 0.3646(4) 0.01305(19) Uani 1 1 d . . . . .
Co1 Co 0.65742(9) 0.18243(10) 0.5801(4) 0.0271(3) Uani 1 1 d . U . . .
C1 C 0.6988(9) 0.2684(11) 0.6695(5) 0.045(2) Uani 1 1 d . U . . .
H1 H 0.6636 0.2842 0.6966 0.054 Uiso 1 1 calc R U . . .
O1 O 0.7959(5) 0.2856(5) 0.5648(4) 0.0221(11) Uani 1 1 d . U . . .
H1A H 0.8403 0.2293 0.5453 0.033 Uiso 1 1 calc R U . . .
Co2 Co 0.78984(8) 0.43914(9) 0.5264(4) 0.0160(2) Uani 1 1 d D . . . .
O2 O 0.7588(9) 0.3151(8) 0.4731(4) 0.055(2) Uani 1 1 d G . . . .
H2A H 0.8061 0.3233 0.4510 0.082 Uiso 1 1 d DG U . . .
H2B H 0.7632 0.2386 0.4795 0.082 Uiso 1 1 d DG U . . .
O3 O 0.5340(5) 0.0468(5) 0.5712(4) 0.0282(11) Uani 1 1 d D . . . .
H3A H 0.4751 0.0731 0.5571 0.042 Uiso 1 1 d DR U . . .
H3B H 0.5434 -0.0267 0.5659 0.042 Uiso 1 1 d DR U . . .
O5 O 0.8042(7) 0.2906(10) 0.6663(4) 0.059(2) Uani 1 1 d . U . . .
O6 O 0.5481(8) 0.1756(8) 0.4657(4) 0.056(2) Uani 1 1 d G . . . .
H6A H 0.4920 0.1708 0.4463 0.084 Uiso 1 1 d G U . . .
H6B H 0.5205 0.2151 0.4877 0.084 Uiso 1 1 d G U . . .
O7 O 0.9525 0.3169 0.4253 0.193 Uani 1 1 d . . . . .
H7A H 1.0216 0.3237 0.4383 0.289 Uiso 1 1 d . U . . .
H7B H 0.9559 0.3542 0.4008 0.289 Uiso 1 1 d . U . . .
O4 O 0.6302(6) 0.2278(8) 0.6421(4) 0.0454(18) Uani 1 1 d . U . . .
C1_1 C 1.0311(7) 1.1203(8) 0.3558(4) 0.0231(16) Uani 1 1 d . U . . .
O1_1 O 1.1203(5) 1.0537(6) 0.3601(4) 0.0329(15) Uani 1 1 d . U . . .
N1_1 N 0.7894(6) 0.5959(6) 0.4853(4) 0.0211(14) Uani 1 1 d . U . . .
C2_1 C 0.9116(6) 1.0701(8) 0.3694(4) 0.0197(14) Uani 1 1 d . U . . .
O2_1 O 1.0330(6) 1.2295(6) 0.3431(5) 0.0408(18) Uani 1 1 d . U . . .
N2_1 N 0.6655(7) 0.8988(7) 0.4924(4) 0.0301(16) Uani 1 1 d . U . . .
H2A_1 H 0.6049 0.9155 0.4750 0.036 Uiso 1 1 d R U . . .
H2B_1 H 0.6365 0.8792 0.5177 0.036 Uiso 1 1 d R U . . .
C3_1 C 0.9094(6) 0.9703(7) 0.3967(4) 0.0175(14) Uani 1 1 d . U . . .
H3_1 H 0.9836 0.9342 0.4051 0.021 Uiso 1 1 calc R U . . .
O3_1 O 0.5688(5) 1.1877(8) 0.3253(4) 0.046(2) Uani 1 1 d . U . . .
C4_1 C 0.8020(7) 0.9229(6) 0.4118(4) 0.0170(14) Uani 1 1 d . U . . .
O4_1 O 0.4833(6) 1.0839(9) 0.3758(4) 0.059(2) Uani 1 1 d . U . . .
C5_1 C 0.6923(7) 0.9742(7) 0.3989(4) 0.0186(14) Uani 1 1 d . U . . .
H5_1 H 0.6178 0.9417 0.4088 0.022 Uiso 1 1 calc R U . . .
C6_1 C 0.6928(7) 1.0743(6) 0.3712(4) 0.0164(14) Uani 1 1 d . U . . .
C7_1 C 0.8007(7) 1.1235(7) 0.3575(4) 0.0179(14) Uani 1 1 d . U . . .
H7_1 H 0.8003 1.1935 0.3399 0.021 Uiso 1 1 calc R U . . .
C8_1 C 0.5723(6) 1.1181(7) 0.3552(4) 0.0185(14) Uani 1 1 d . U . . .
C9_1 C 0.7991(6) 0.8113(7) 0.4387(4) 0.0172(13) Uani 1 1 d . U . . .
C10_1 C 0.7293(7) 0.8045(7) 0.4763(4) 0.0191(14) Uani 1 1 d . U . . .
C11_1 C 0.7265(7) 0.6928(7) 0.4973(4) 0.0199(15) Uani 1 1 d . U . . .
H11_1 H 0.6762 0.6857 0.5218 0.024 Uiso 1 1 calc R U . . .
C12_1 C 0.8598(7) 0.6056(7) 0.4506(4) 0.0224(16) Uani 1 1 d . U . . .
H12_1 H 0.9079 0.5384 0.4422 0.027 Uiso 1 1 calc R U . . .
C13_1 C 0.8645(6) 0.7112(8) 0.4264(4) 0.0250(16) Uani 1 1 d . U . . .
H13_1 H 0.9129 0.7142 0.4013 0.030 Uiso 1 1 calc R U . . .
C1_2 C 0.5186(6) 0.3922(7) 0.5388(4) 0.0179(14) Uani 1 1 d . U . . .
N1_2 N 0.2972(6) 0.9229(5) 0.4080(4) 0.0158(12) Uani 1 1 d . U . . .
O1_2 O 0.6073(5) 0.4600(6) 0.5339(4) 0.0282(14) Uani 1 1 d . U . . .
C2_2 C 0.4000(6) 0.4421(7) 0.5236(4) 0.0136(13) Uani 1 1 d . U . . .
N2_2 N 0.1597(6) 0.6242(6) 0.4005(4) 0.0203(13) Uani 1 1 d . U . . .
H2A_2 H 0.1566 0.5635 0.4188 0.024 Uiso 1 1 d R U . . .
H2B_2 H 0.0857 0.6514 0.3961 0.024 Uiso 1 1 d R U . . .
O2_2 O 0.5201(5) 0.2876(6) 0.5553(4) 0.0304(14) Uani 1 1 d . U . . .
C3_2 C 0.2890(6) 0.3931(6) 0.5365(4) 0.0126(13) Uani 1 1 d . U . . .
H3_2 H 0.2871 0.3261 0.5555 0.015 Uiso 1 1 calc R U . . .
O3_2 O 0.0591(5) 0.3281(7) 0.5676(4) 0.0391(17) Uani 1 1 d . U . . .
C4_2 C 0.1814(7) 0.4427(6) 0.5213(4) 0.0135(13) Uani 1 1 d . U . . .
O4_2 O -0.0275(5) 0.4219(7) 0.5130(4) 0.0419(17) Uani 1 1 d . U . . .
C5_2 C 0.1847(7) 0.5418(6) 0.4946(4) 0.0150(13) Uani 1 1 d . U . . .
H5_2 H 0.1107 0.5748 0.4844 0.018 Uiso 1 1 calc R U . . .
C6_2 C 0.2940(6) 0.5956(6) 0.4819(4) 0.0141(13) Uani 1 1 d . U . . .
C7_2 C 0.4011(6) 0.5468(7) 0.4975(4) 0.0142(14) Uani 1 1 d . U . . .
H7_2 H 0.4760 0.5841 0.4906 0.017 Uiso 1 1 calc R U . . .
C8_2 C 0.0609(6) 0.3946(7) 0.5349(4) 0.0147(13) Uani 1 1 d . U . . .
C9_2 C 0.2969(6) 0.7068(6) 0.4553(4) 0.0157(13) Uani 1 1 d . U . . .
C10_2 C 0.2289(6) 0.7157(6) 0.4167(4) 0.0141(13) Uani 1 1 d . U . . .
C11_2 C 0.2329(7) 0.8272(6) 0.3952(4) 0.0165(13) Uani 1 1 d . U . . .
H11_2 H 0.1866 0.8351 0.3698 0.020 Uiso 1 1 calc R U . . .
C12_2 C 0.3638(7) 0.9115(7) 0.4436(4) 0.0221(15) Uani 1 1 d . U . . .
H12_2 H 0.4125 0.9775 0.4526 0.026 Uiso 1 1 calc R U . . .
C13_2 C 0.3635(7) 0.8065(7) 0.4673(4) 0.0199(14) Uani 1 1 d . U . . .
H13_2 H 0.4106 0.8028 0.4927 0.024 Uiso 1 1 calc R U . . .
C1_3 C 0.2251(11) -0.0211(13) 0.5477(5) 0.069(3) Uani 1 1 d D U . . .
H1_3 H 0.2422 -0.0953 0.5618 0.083 Uiso 1 1 calc R U . . .
O1_3 O 0.2940(7) 0.0637(10) 0.5557(5) 0.085(3) Uani 1 1 d D U . . .
N1_3 N 0.1314(7) -0.0208(8) 0.5223(4) 0.046(2) Uani 1 1 d D U . . .
C2_3 C 0.0619(13) -0.1289(12) 0.5140(6) 0.072(4) Uani 1 1 d D U . . .
H2A_3 H -0.0190 -0.1202 0.5265 0.108 Uiso 1 1 calc R U . . .
H2B_3 H 0.1027 -0.1986 0.5269 0.108 Uiso 1 1 calc R U . . .
H2C_3 H 0.0549 -0.1412 0.4831 0.108 Uiso 1 1 calc R U . . .
C3_3 C 0.0987(17) 0.0844(13) 0.4983(6) 0.085(5) Uani 1 1 d D U . . .
H3A_3 H 0.1428 0.0848 0.4711 0.127 Uiso 1 1 calc R U . . .
H3B_3 H 0.1195 0.1571 0.5146 0.127 Uiso 1 1 calc R U . . .
H3C_3 H 0.0115 0.0835 0.4927 0.127 Uiso 1 1 calc R U . . .
C1_4 C 0.4537(19) -0.2770(17) 0.5910(7) 0.054(3) Uani 0.514(14) 1 d D U P A 1
H1_4 H 0.3766 -0.2617 0.5788 0.064 Uiso 0.514(14) 1 calc R U P A 1
O1_4 O 0.5388(19) -0.2080(18) 0.5801(9) 0.063(5) Uani 0.514(14) 1 d D U P A 1
N1_4 N 0.4617(17) -0.368(2) 0.6178(9) 0.041(3) Uani 0.514(14) 1 d D U P A 1
C2_4 C 0.3594(18) -0.443(2) 0.6285(8) 0.049(4) Uani 0.514(14) 1 d D U P A 1
H2A_4 H 0.3096 -0.4555 0.6030 0.073 Uiso 0.514(14) 1 calc R U P A 1
H2B_4 H 0.3111 -0.4029 0.6506 0.073 Uiso 0.514(14) 1 calc R U P A 1
H2C_4 H 0.3881 -0.5211 0.6391 0.073 Uiso 0.514(14) 1 calc R U P A 1
C3_4 C 0.5762(16) -0.397(2) 0.6375(8) 0.046(4) Uani 0.514(14) 1 d D U P A 1
H3A_4 H 0.6048 -0.4753 0.6268 0.068 Uiso 0.514(14) 1 calc R U P A 1
H3B_4 H 0.5659 -0.4015 0.6685 0.068 Uiso 0.514(14) 1 calc R U P A 1
H3C_4 H 0.6356 -0.3343 0.6305 0.068 Uiso 0.514(14) 1 calc R U P A 1
C1_5 C 0.5361(17) -0.2775(16) 0.6005(7) 0.047(3) Uani 0.486(14) 1 d D U P A 2
H1_5 H 0.6200 -0.2784 0.6069 0.056 Uiso 0.486(14) 1 calc R U P A 2
O1_5 O 0.4915(17) -0.1946(19) 0.5778(9) 0.054(5) Uani 0.486(14) 1 d D U P A 2
N1_5 N 0.4640(19) -0.363(2) 0.6151(10) 0.045(3) Uani 0.486(14) 1 d D U P A 2
C2_5 C 0.511(3) -0.461(2) 0.6408(9) 0.066(5) Uani 0.486(14) 1 d D U P A 2
H2A_5 H 0.4476 -0.5218 0.6451 0.099 Uiso 0.486(14) 1 calc R U P A 2
H2B_5 H 0.5370 -0.4294 0.6686 0.099 Uiso 0.486(14) 1 calc R U P A 2
H2C_5 H 0.5801 -0.4979 0.6262 0.099 Uiso 0.486(14) 1 calc R U P A 2
C3_5 C 0.3381(18) -0.360(2) 0.6041(9) 0.062(5) Uani 0.486(14) 1 d D U P A 2
H3A_5 H 0.3294 -0.3644 0.5730 0.093 Uiso 0.486(14) 1 calc R U P A 2
H3B_5 H 0.3023 -0.2843 0.6145 0.093 Uiso 0.486(14) 1 calc R U P A 2
H3C_5 H 0.2967 -0.4288 0.6173 0.093 Uiso 0.486(14) 1 calc R U P A 2

loop_
_atom_site_aniso_label
_atom_site_aniso_U_11
_atom_site_aniso_U_22
_atom_site_aniso_U_33
_atom_site_aniso_U_23
_atom_site_aniso_U_13
_atom_site_aniso_U_12
Co3 0.0091(4) 0.0106(4) 0.0194(5) 0.0053(3) 0.0023(3) 0.0016(3)
Co1 0.0168(5) 0.0214(5) 0.0431(6) 0.0096(5) -0.0077(4) -0.0031(4)
C1 0.030(4) 0.073(6) 0.032(4) -0.009(4) 0.005(4) -0.015(5)
O1 0.016(2) 0.017(2) 0.033(3) 0.011(2) -0.008(2) -0.0022(19)
Co2 0.0087(4) 0.0156(5) 0.0239(5) 0.0102(4) -0.0035(4) -0.0035(4)
O2 0.069(5) 0.047(4) 0.048(4) -0.011(4) 0.012(4) -0.020(4)
O3 0.021(3) 0.015(3) 0.049(3) 0.001(2) -0.004(3) -0.0046(19)
O5 0.026(3) 0.121(7) 0.029(3) -0.020(4) 0.002(3) -0.024(4)
O6 0.075(5) 0.052(5) 0.040(4) -0.004(3) -0.015(4) -0.015(4)
O7 0.119 0.223 0.235 -0.188 0.104 -0.085
O4 0.034(3) 0.078(5) 0.024(3) 0.002(3) -0.005(2) -0.018(3)
C1_1 0.016(3) 0.024(3) 0.030(4) 0.015(3) 0.002(3) -0.001(3)
O1_1 0.010(2) 0.030(3) 0.058(4) 0.022(3) 0.001(3) 0.001(2)
N1_1 0.014(3) 0.022(3) 0.027(3) 0.013(3) -0.004(2) -0.004(2)
C2_1 0.008(3) 0.023(3) 0.029(4) 0.010(3) -0.003(3) 0.000(3)
O2_1 0.019(3) 0.027(3) 0.077(5) 0.021(3) 0.015(3) -0.003(2)
N2_1 0.038(4) 0.031(4) 0.022(3) 0.004(3) 0.004(3) 0.007(3)
C3_1 0.009(3) 0.019(3) 0.025(4) 0.007(3) -0.004(3) -0.003(3)
O3_1 0.013(3) 0.073(5) 0.052(4) 0.049(4) 0.008(3) 0.011(3)
C4_1 0.014(3) 0.017(3) 0.020(3) 0.008(2) -0.004(2) -0.002(3)
O4_1 0.023(3) 0.091(5) 0.064(4) 0.061(4) -0.002(3) -0.001(3)
C5_1 0.009(3) 0.022(3) 0.025(3) 0.000(3) -0.001(3) -0.004(3)
C6_1 0.014(3) 0.017(3) 0.018(3) 0.005(3) -0.003(3) 0.004(3)
C7_1 0.011(3) 0.022(3) 0.020(3) 0.006(3) -0.001(3) -0.004(3)
C8_1 0.009(3) 0.025(3) 0.022(3) 0.008(3) 0.005(3) 0.001(3)
C9_1 0.008(3) 0.019(3) 0.025(3) 0.011(3) -0.004(2) -0.005(3)
C10_1 0.013(3) 0.021(3) 0.024(3) 0.006(3) -0.006(3) -0.006(3)
C11_1 0.016(3) 0.024(4) 0.020(3) 0.009(3) -0.001(3) -0.002(3)
C12_1 0.016(3) 0.021(3) 0.030(4) 0.012(3) 0.000(3) 0.007(3)
C13_1 0.013(3) 0.028(4) 0.034(4) 0.014(3) 0.009(3) -0.002(3)
C1_2 0.008(3) 0.022(3) 0.023(3) 0.009(3) -0.002(3) 0.001(3)
N1_2 0.017(3) 0.014(3) 0.017(3) 0.003(2) -0.001(2) 0.005(2)
O1_2 0.009(2) 0.021(3) 0.054(4) 0.018(3) -0.008(2) -0.001(2)
C2_2 0.007(3) 0.020(3) 0.013(3) 0.003(3) 0.003(2) -0.001(3)
N2_2 0.020(3) 0.017(3) 0.024(3) 0.005(2) -0.005(3) -0.002(2)
O2_2 0.015(3) 0.027(3) 0.049(4) 0.027(3) 0.000(2) -0.002(2)
C3_2 0.009(3) 0.014(3) 0.015(3) 0.009(2) 0.002(2) -0.002(2)
O3_2 0.016(2) 0.064(4) 0.038(3) 0.039(3) -0.005(2) -0.005(3)
C4_2 0.014(3) 0.011(3) 0.015(3) 0.001(2) 0.000(3) 0.001(3)
O4_2 0.012(2) 0.061(4) 0.053(4) 0.041(3) -0.002(2) -0.004(3)
C5_2 0.011(3) 0.014(3) 0.019(3) 0.006(2) 0.001(2) 0.000(3)
C6_2 0.014(3) 0.013(3) 0.015(3) 0.004(2) -0.001(2) 0.001(3)
C7_2 0.009(3) 0.017(3) 0.016(3) 0.008(3) 0.001(2) 0.004(3)
C8_2 0.011(3) 0.018(3) 0.015(3) 0.007(3) 0.002(2) -0.003(3)
C9_2 0.016(3) 0.015(3) 0.016(3) 0.005(2) 0.000(2) 0.000(3)
C10_2 0.013(3) 0.012(3) 0.018(3) 0.001(2) 0.002(2) -0.001(2)
C11_2 0.015(3) 0.013(3) 0.021(3) 0.009(3) 0.002(3) 0.000(3)
C12_2 0.023(4) 0.018(3) 0.026(4) 0.004(3) -0.003(3) -0.009(3)
C13_2 0.020(3) 0.020(3) 0.019(3) 0.009(3) -0.003(3) -0.009(3)
C1_3 0.060(6) 0.094(7) 0.055(6) -0.033(5) -0.008(5) 0.006(5)
O1_3 0.028(4) 0.120(8) 0.106(8) -0.060(6) -0.018(4) 0.009(4)
N1_3 0.038(4) 0.061(5) 0.040(4) -0.020(4) 0.001(3) 0.000(4)
C2_3 0.077(8) 0.078(8) 0.063(8) -0.018(6) 0.020(6) -0.027(7)
C3_3 0.093(11) 0.072(8) 0.089(10) -0.001(7) -0.011(8) 0.004(7)
C1_4 0.064(7) 0.048(6) 0.049(7) 0.013(5) 0.013(6) 0.015(6)
O1_4 0.073(10) 0.045(8) 0.070(10) 0.012(8) 0.023(10) 0.016(8)
N1_4 0.044(5) 0.040(5) 0.040(6) 0.006(5) 0.010(5) 0.008(5)
C2_4 0.050(8) 0.056(9) 0.040(9) -0.004(7) 0.012(7) -0.004(7)
C3_4 0.044(7) 0.042(9) 0.051(9) 0.003(7) 0.008(6) 0.011(7)
C1_5 0.053(7) 0.038(6) 0.049(7) 0.017(5) 0.007(6) 0.005(5)
O1_5 0.049(10) 0.053(8) 0.061(8) 0.030(7) 0.010(8) 0.009(8)
N1_5 0.053(6) 0.040(6) 0.040(6) 0.009(5) 0.011(5) 0.000(5)
C2_5 0.078(11) 0.060(9) 0.060(10) 0.022(8) 0.011(9) 0.001(8)
C3_5 0.059(8) 0.058(10) 0.069(11) -0.020(9) 0.005(7) -0.003(7)

loop_
_atom_type_symbol
_atom_type_description
_atom_type_scat_dispersion_real
_atom_type_scat_dispersion_imag
_atom_type_scat_source
C C 0.0033 0.0016 'International Tables Vol C Tables 4.2.6.8 and 6.1.1.4'
H H 0.0000 0.0000 'International Tables Vol C Tables 4.2.6.8 and 6.1.1.4'
Co Co 0.3494 0.9721 'International Tables Vol C Tables 4.2.6.8 and 6.1.1.4'
N N 0.0061 0.0033 'International Tables Vol C Tables 4.2.6.8 and 6.1.1.4'
O O 0.0106 0.0060 'International Tables Vol C Tables 4.2.6.8 and 6.1.1.4'

loop_
_geom_angle_atom_site_label_1
_geom_angle_atom_site_label_2
_geom_angle_atom_site_label_3
_geom_angle
_geom_angle_site_symmetry_1
_geom_angle_site_symmetry_3
_geom_angle_publ_flag
O1_1 Co3 O4_1 173.2(3) . 1_655 ?
O1_1 Co3 O3_2 90.5(3) . 4_664 ?
O4_1 Co3 O3_2 91.5(4) 1_655 4_664 ?
O1_1 Co3 O5 93.6(4) . 4_674 ?
O4_1 Co3 O5 83.9(4) 1_655 4_674 ?
O3_2 Co3 O5 173.2(3) 4_664 4_674 ?
O1_1 Co3 O1 86.4(2) . 4_674 ?
O4_1 Co3 O1 100.1(3) 1_655 4_674 ?
O3_2 Co3 O1 88.4(2) 4_664 4_674 ?
O5 Co3 O1 97.3(2) 4_674 4_674 ?
O1_1 Co3 N1_2 86.0(2) . 1_655 ?
O4_1 Co3 N1_2 87.7(3) 1_655 1_655 ?
O3_2 Co3 N1_2 84.4(2) 4_664 1_655 ?
O5 Co3 N1_2 90.4(3) 4_674 1_655 ?
O1 Co3 N1_2 169.5(2) 4_674 1_655 ?
O1 Co1 O4 101.8(3) . . ?
O1 Co1 O3 155.5(3) . . ?
O4 Co1 O3 102.3(3) . . ?
O1 Co1 O2_2 98.9(2) . . ?
O4 Co1 O2_2 96.4(3) . . ?
O3 Co1 O2_2 82.6(3) . . ?
O1 Co1 O2_1 92.3(3) . 3_745 ?
O4 Co1 O2_1 95.6(3) . 3_745 ?
O3 Co1 O2_1 81.2(3) . 3_745 ?
O2_2 Co1 O2_1 161.6(3) . 3_745 ?
O5 C1 O4 128.3(9) . . ?
O5 C1 H1 115.8 . . ?
O4 C1 H1 115.8 . . ?
Co1 O1 Co2 126.0(3) . . ?
Co1 O1 Co3 113.5(3) . 3_745 ?
Co2 O1 Co3 111.9(2) . 3_745 ?
Co1 O1 H1A 99.8 . . ?
Co2 O1 H1A 99.8 . . ?
Co3 O1 H1A 99.8 3_745 . ?
O1_2 Co2 O4_2 174.9(3) . 1_655 ?
O1_2 Co2 O1 93.3(2) . . ?
O4_2 Co2 O1 90.6(2) 1_655 . ?
O1_2 Co2 O3_1 87.5(3) . 3_755 ?
O4_2 Co2 O3_1 95.4(4) 1_655 3_755 ?
O1 Co2 O3_1 97.5(2) . 3_755 ?
O1_2 Co2 N1_1 88.6(2) . . ?
O4_2 Co2 N1_1 87.5(2) 1_655 . ?
O1 Co2 N1_1 177.9(2) . . ?
O3_1 Co2 N1_1 83.6(3) 3_755 . ?
O1_2 Co2 O2 90.2(3) . . ?
O4_2 Co2 O2 86.6(3) 1_655 . ?
O1 Co2 O2 86.3(3) . . ?
O3_1 Co2 O2 175.7(3) 3_755 . ?
N1_1 Co2 O2 92.7(3) . . ?
Co2 O2 H2A 116.5 . . ?
Co2 O2 H2B 115.1 . . ?
H2A O2 H2B 104.5 . . ?
Co1 O3 H3A 109.5 . . ?
Co1 O3 H3B 131.1 . . ?
H3A O3 H3B 109.1 . . ?
C1 O5 Co3 134.2(7) . 3_745 ?
H6A O6 H6B 109.5 . . ?
H7A O7 H7B 109.5 . . ?
C1 O4 Co1 131.7(6) . . ?
O1_1 C1_1 O2_1 125.8(8) . . ?
O1_1 C1_1 C2_1 116.9(7) . . ?
O2_1 C1_1 C2_1 117.1(7) . . ?
C1_1 O1_1 Co3 137.0(6) . . ?
C11_1 N1_1 C12_1 117.8(7) . . ?
C11_1 N1_1 Co2 118.7(5) . . ?
C12_1 N1_1 Co2 123.1(5) . . ?
C3_1 C2_1 C7_1 118.5(7) . . ?
C3_1 C2_1 C1_1 118.9(7) . . ?
C7_1 C2_1 C1_1 122.5(7) . . ?
C1_1 O2_1 Co1 129.5(6) . 4_674 ?
C10_1 N2_1 H2A_1 109.0 . . ?
C10_1 N2_1 H2B_1 109.6 . . ?
H2A_1 N2_1 H2B_1 109.3 . . ?
C4_1 C3_1 C2_1 121.7(7) . . ?
C4_1 C3_1 H3_1 119.2 . . ?
C2_1 C3_1 H3_1 119.2 . . ?
C8_1 O3_1 Co2 131.0(6) . 4_574 ?
C3_1 C4_1 C5_1 119.5(7) . . ?
C3_1 C4_1 C9_1 121.7(6) . . ?
C5_1 C4_1 C9_1 118.6(7) . . ?
C8_1 O4_1 Co3 135.2(6) . 1_455 ?
C4_1 C5_1 C6_1 119.5(7) . . ?
C4_1 C5_1 H5_1 120.2 . . ?
C6_1 C5_1 H5_1 120.2 . . ?
C7_1 C6_1 C5_1 120.4(7) . . ?
C7_1 C6_1 C8_1 122.4(6) . . ?
C5_1 C6_1 C8_1 117.1(7) . . ?
C6_1 C7_1 C2_1 120.3(7) . . ?
C6_1 C7_1 H7_1 119.9 . . ?
C2_1 C7_1 H7_1 119.9 . . ?
O3_1 C8_1 O4_1 124.8(8) . . ?
O3_1 C8_1 C6_1 119.3(7) . . ?
O4_1 C8_1 C6_1 115.7(7) . . ?
C13_1 C9_1 C10_1 118.6(7) . . ?
C13_1 C9_1 C4_1 119.6(7) . . ?
C10_1 C9_1 C4_1 121.8(7) . . ?
N2_1 C10_1 C11_1 119.4(7) . . ?
N2_1 C10_1 C9_1 123.7(7) . . ?
C11_1 C10_1 C9_1 116.9(7) . . ?
N1_1 C11_1 C10_1 124.5(7) . . ?
N1_1 C11_1 H11_1 117.8 . . ?
C10_1 C11_1 H11_1 117.8 . . ?
N1_1 C12_1 C13_1 122.0(7) . . ?
N1_1 C12_1 H12_1 119.0 . . ?
C13_1 C12_1 H12_1 119.0 . . ?
C9_1 C13_1 C12_1 120.1(7) . . ?
C9_1 C13_1 H13_1 120.0 . . ?
C12_1 C13_1 H13_1 120.0 . . ?
O1_2 C1_2 O2_2 126.2(7) . . ?
O1_2 C1_2 C2_2 115.4(7) . . ?
O2_2 C1_2 C2_2 118.4(7) . . ?
C11_2 N1_2 C12_2 117.9(6) . . ?
C11_2 N1_2 Co3 116.0(5) . 1_455 ?
C12_2 N1_2 Co3 125.6(5) . 1_455 ?
C1_2 O1_2 Co2 136.4(5) . . ?
C3_2 C2_2 C7_2 119.3(6) . . ?
C3_2 C2_2 C1_2 122.2(6) . . ?
C7_2 C2_2 C1_2 118.4(6) . . ?
C10_2 N2_2 H2A_2 110.1 . . ?
C10_2 N2_2 H2B_2 109.0 . . ?
H2A_2 N2_2 H2B_2 109.0 . . ?
C1_2 O2_2 Co1 132.6(5) . . ?
C4_2 C3_2 C2_2 119.9(6) . . ?
C4_2 C3_2 H3_2 120.1 . . ?
C2_2 C3_2 H3_2 120.1 . . ?
C8_2 O3_2 Co3 131.2(5) . 3_645 ?
C5_2 C4_2 C3_2 119.8(7) . . ?
C5_2 C4_2 C8_2 118.6(7) . . ?
C3_2 C4_2 C8_2 121.6(6) . . ?
C8_2 O4_2 Co2 133.2(6) . 1_455 ?
C4_2 C5_2 C6_2 122.1(7) . . ?
C4_2 C5_2 H5_2 119.0 . . ?
C6_2 C5_2 H5_2 119.0 . . ?
C7_2 C6_2 C5_2 118.0(6) . . ?
C7_2 C6_2 C9_2 120.0(6) . . ?
C5_2 C6_2 C9_2 121.8(6) . . ?
C6_2 C7_2 C2_2 120.8(6) . . ?
C6_2 C7_2 H7_2 119.6 . . ?
C2_2 C7_2 H7_2 119.6 . . ?
O4_2 C8_2 O3_2 125.6(7) . . ?
O4_2 C8_2 C4_2 117.5(6) . . ?
O3_2 C8_2 C4_2 116.8(6) . . ?
C13_2 C9_2 C10_2 117.2(6) . . ?
C13_2 C9_2 C6_2 121.4(6) . . ?
C10_2 C9_2 C6_2 121.4(6) . . ?
N2_2 C10_2 C11_2 119.3(6) . . ?
N2_2 C10_2 C9_2 123.9(6) . . ?
C11_2 C10_2 C9_2 116.8(6) . . ?
N1_2 C11_2 C10_2 124.5(7) . . ?
N1_2 C11_2 H11_2 117.7 . . ?
C10_2 C11_2 H11_2 117.7 . . ?
N1_2 C12_2 C13_2 121.7(7) . . ?
N1_2 C12_2 H12_2 119.1 . . ?
C13_2 C12_2 H12_2 119.1 . . ?
C9_2 C13_2 C12_2 121.9(7) . . ?
C9_2 C13_2 H13_2 119.1 . . ?
C12_2 C13_2 H13_2 119.1 . . ?
O1_3 C1_3 N1_3 127.7(14) . . ?
O1_3 C1_3 H1_3 116.2 . . ?
N1_3 C1_3 H1_3 116.2 . . ?
C1_3 N1_3 C3_3 121.4(12) . . ?
C1_3 N1_3 C2_3 121.9(12) . . ?
C3_3 N1_3 C2_3 116.4(11) . . ?
N1_3 C2_3 H2A_3 109.5 . . ?
N1_3 C2_3 H2B_3 109.5 . . ?
H2A_3 C2_3 H2B_3 109.5 . . ?
N1_3 C2_3 H2C_3 109.5 . . ?
H2A_3 C2_3 H2C_3 109.5 . . ?
H2B_3 C2_3 H2C_3 109.5 . . ?
N1_3 C3_3 H3A_3 109.5 . . ?
N1_3 C3_3 H3B_3 109.5 . . ?
H3A_3 C3_3 H3B_3 109.5 . . ?
N1_3 C3_3 H3C_3 109.5 . . ?
H3A_3 C3_3 H3C_3 109.5 . . ?
H3B_3 C3_3 H3C_3 109.5 . . ?
O1_4 C1_4 N1_4 126(2) . . ?
O1_4 C1_4 H1_4 117.0 . . ?
N1_4 C1_4 H1_4 117.0 . . ?
C1_4 N1_4 C2_4 122.5(18) . . ?
C1_4 N1_4 C3_4 120.2(17) . . ?
C2_4 N1_4 C3_4 117.3(16) . . ?
N1_4 C2_4 H2A_4 109.5 . . ?
N1_4 C2_4 H2B_4 109.5 . . ?
H2A_4 C2_4 H2B_4 109.5 . . ?
N1_4 C2_4 H2C_4 109.5 . . ?
H2A_4 C2_4 H2C_4 109.5 . . ?
H2B_4 C2_4 H2C_4 109.5 . . ?
N1_4 C3_4 H3A_4 109.5 . . ?
N1_4 C3_4 H3B_4 109.5 . . ?
H3A_4 C3_4 H3B_4 109.5 . . ?
N1_4 C3_4 H3C_4 109.5 . . ?
H3A_4 C3_4 H3C_4 109.5 . . ?
H3B_4 C3_4 H3C_4 109.5 . . ?
O1_5 C1_5 N1_5 118.7(19) . . ?
O1_5 C1_5 H1_5 120.6 . . ?
N1_5 C1_5 H1_5 120.6 . . ?
C1_5 N1_5 C3_5 119.1(18) . . ?
C1_5 N1_5 C2_5 120.9(19) . . ?
C3_5 N1_5 C2_5 120.0(19) . . ?
N1_5 C2_5 H2A_5 109.5 . . ?
N1_5 C2_5 H2B_5 109.5 . . ?
H2A_5 C2_5 H2B_5 109.5 . . ?
N1_5 C2_5 H2C_5 109.5 . . ?
H2A_5 C2_5 H2C_5 109.5 . . ?
H2B_5 C2_5 H2C_5 109.5 . . ?
N1_5 C3_5 H3A_5 109.5 . . ?
N1_5 C3_5 H3B_5 109.5 . . ?
H3A_5 C3_5 H3B_5 109.5 . . ?
N1_5 C3_5 H3C_5 109.5 . . ?
H3A_5 C3_5 H3C_5 109.5 . . ?
H3B_5 C3_5 H3C_5 109.5 . . ?

loop_
_geom_bond_atom_site_label_1
_geom_bond_atom_site_label_2
_geom_bond_distance
_geom_bond_site_symmetry_2
_geom_bond_publ_flag
Co3 O1_1 2.030(6) . ?
Co3 O4_1 2.033(7) 1_655 ?
Co3 O3_2 2.101(6) 4_664 ?
Co3 O5 2.111(7) 4_674 ?
Co3 O1 2.127(5) 4_674 ?
Co3 N1_2 2.156(6) 1_655 ?
Co1 O1 1.968(5) . ?
Co1 O4 2.027(7) . ?
Co1 O3 2.046(5) . ?
Co1 O2_2 2.064(6) . ?
Co1 O2_1 2.111(6) 3_745 ?
C1 O5 1.195(12) . ?
C1 O4 1.230(11) . ?
C1 H1 0.9500 . ?
O1 Co2 2.082(5) . ?
O1 Co3 2.127(5) 3_745 ?
O1 H1A 1.0000 . ?
Co2 O1_2 2.045(5) . ?
Co2 O4_2 2.070(6) 1_655 ?
Co2 O3_1 2.113(7) 3_755 ?
Co2 N1_1 2.158(6) . ?
Co2 O2 2.188(8) . ?
O2 H2A 0.8699 . ?
O2 H2B 0.8701 . ?
O3 H3A 0.8400 . ?
O3 H3B 0.8358 . ?
O5 Co3 2.111(7) 3_745 ?
O6 H6A 0.8701 . ?
O6 H6B 0.8699 . ?
O7 H7A 0.8698 . ?
O7 H7B 0.8699 . ?
C1_1 O1_1 1.238(10) . ?
C1_1 O2_1 1.272(10) . ?
C1_1 C2_1 1.494(10) . ?
N1_1 C11_1 1.331(11) . ?
N1_1 C12_1 1.342(10) . ?
C2_1 C3_1 1.396(11) . ?
C2_1 C7_1 1.411(10) . ?
O2_1 Co1 2.111(6) 4_674 ?
N2_1 C10_1 1.356(10) . ?
N2_1 H2A_1 0.8818 . ?
N2_1 H2B_1 0.8819 . ?
C3_1 C4_1 1.380(10) . ?
C3_1 H3_1 0.9500 . ?
O3_1 C8_1 1.212(10) . ?
O3_1 Co2 2.113(7) 4_574 ?
C4_1 C5_1 1.399(10) . ?
C4_1 C9_1 1.494(9) . ?
O4_1 C8_1 1.235(10) . ?
O4_1 Co3 2.033(7) 1_455 ?
C5_1 C6_1 1.406(10) . ?
C5_1 H5_1 0.9500 . ?
C6_1 C7_1 1.379(10) . ?
C6_1 C8_1 1.504(10) . ?
C7_1 H7_1 0.9500 . ?
C9_1 C13_1 1.377(11) . ?
C9_1 C10_1 1.409(10) . ?
C10_1 C11_1 1.399(11) . ?
C11_1 H11_1 0.9500 . ?
C12_1 C13_1 1.393(11) . ?
C12_1 H12_1 0.9500 . ?
C13_1 H13_1 0.9500 . ?
C1_2 O1_2 1.242(9) . ?
C1_2 O2_2 1.267(9) . ?
C1_2 C2_2 1.500(9) . ?
N1_2 C11_2 1.335(10) . ?
N1_2 C12_2 1.341(10) . ?
N1_2 Co3 2.156(6) 1_455 ?
C2_2 C3_2 1.400(9) . ?
C2_2 C7_2 1.417(10) . ?
N2_2 C10_2 1.366(10) . ?
N2_2 H2A_2 0.8835 . ?
N2_2 H2B_2 0.8833 . ?
C3_2 C4_2 1.393(10) . ?
C3_2 H3_2 0.9500 . ?
O3_2 C8_2 1.261(9) . ?
O3_2 Co3 2.101(6) 3_645 ?
C4_2 C5_2 1.379(9) . ?
C4_2 C8_2 1.496(9) . ?
O4_2 C8_2 1.230(10) . ?
O4_2 Co2 2.070(6) 1_455 ?
C5_2 C6_2 1.404(10) . ?
C5_2 H5_2 0.9500 . ?
C6_2 C7_2 1.389(10) . ?
C6_2 C9_2 1.485(9) . ?
C7_2 H7_2 0.9500 . ?
C9_2 C13_2 1.378(10) . ?
C9_2 C10_2 1.427(9) . ?
C10_2 C11_2 1.406(9) . ?
C11_2 H11_2 0.9500 . ?
C12_2 C13_2 1.379(11) . ?
C12_2 H12_2 0.9500 . ?
C13_2 H13_2 0.9500 . ?
C1_3 O1_3 1.232(12) . ?
C1_3 N1_3 1.308(11) . ?
C1_3 H1_3 0.9500 . ?
N1_3 C3_3 1.431(12) . ?
N1_3 C2_3 1.443(10) . ?
C2_3 H2A_3 0.9800 . ?
C2_3 H2B_3 0.9800 . ?
C2_3 H2C_3 0.9800 . ?
C3_3 H3A_3 0.9800 . ?
C3_3 H3B_3 0.9800 . ?
C3_3 H3C_3 0.9800 . ?
C1_4 O1_4 1.257(14) . ?
C1_4 N1_4 1.311(13) . ?
C1_4 H1_4 0.9500 . ?
N1_4 C2_4 1.441(12) . ?
N1_4 C3_4 1.445(14) . ?
C2_4 H2A_4 0.9800 . ?
C2_4 H2B_4 0.9800 . ?
C2_4 H2C_4 0.9800 . ?
C3_4 H3A_4 0.9800 . ?
C3_4 H3B_4 0.9800 . ?
C3_4 H3C_4 0.9800 . ?
C1_5 O1_5 1.260(14) . ?
C1_5 N1_5 1.318(13) . ?
C1_5 H1_5 0.9500 . ?
N1_5 C3_5 1.433(14) . ?
N1_5 C2_5 1.445(13) . ?
C2_5 H2A_5 0.9800 . ?
C2_5 H2B_5 0.9800 . ?
C2_5 H2C_5 0.9800 . ?
C3_5 H3A_5 0.9800 . ?
C3_5 H3B_5 0.9800 . ?
C3_5 H3C_5 0.9800 . ?

loop_
_geom_torsion_atom_site_label_1
_geom_torsion_atom_site_label_2
_geom_torsion_atom_site_label_3
_geom_torsion_atom_site_label_4
_geom_torsion
_geom_torsion_site_symmetry_1
_geom_torsion_site_symmetry_2
_geom_torsion_site_symmetry_3
_geom_torsion_site_symmetry_4
_geom_torsion_publ_flag
O4 C1 O5 Co3 11(2) . . . 3_745 ?
O5 C1 O4 Co1 -1(2) . . . . ?
O2_1 C1_1 O1_1 Co3 17.1(16) . . . . ?
C2_1 C1_1 O1_1 Co3 -158.8(7) . . . . ?
O1_1 C1_1 C2_1 C3_1 18.3(12) . . . . ?
O2_1 C1_1 C2_1 C3_1 -157.9(8) . . . . ?
O1_1 C1_1 C2_1 C7_1 -165.0(9) . . . . ?
O2_1 C1_1 C2_1 C7_1 18.8(13) . . . . ?
O1_1 C1_1 O2_1 Co1 -6.0(15) . . . 4_674 ?
C2_1 C1_1 O2_1 Co1 169.9(6) . . . 4_674 ?
C7_1 C2_1 C3_1 C4_1 0.5(12) . . . . ?
C1_1 C2_1 C3_1 C4_1 177.3(8) . . . . ?
C2_1 C3_1 C4_1 C5_1 1.2(12) . . . . ?
C2_1 C3_1 C4_1 C9_1 175.9(7) . . . . ?
C3_1 C4_1 C5_1 C6_1 -0.7(11) . . . . ?
C9_1 C4_1 C5_1 C6_1 -175.7(7) . . . . ?
C4_1 C5_1 C6_1 C7_1 -1.4(11) . . . . ?
C4_1 C5_1 C6_1 C8_1 174.3(7) . . . . ?
C5_1 C6_1 C7_1 C2_1 3.1(12) . . . . ?
C8_1 C6_1 C7_1 C2_1 -172.4(8) . . . . ?
C3_1 C2_1 C7_1 C6_1 -2.7(12) . . . . ?
C1_1 C2_1 C7_1 C6_1 -179.3(8) . . . . ?
Co2 O3_1 C8_1 O4_1 -36.1(16) 4_574 . . . ?
Co2 O3_1 C8_1 C6_1 148.2(6) 4_574 . . . ?
Co3 O4_1 C8_1 O3_1 22.0(18) 1_455 . . . ?
Co3 O4_1 C8_1 C6_1 -162.2(8) 1_455 . . . ?
C7_1 C6_1 C8_1 O3_1 9.7(13) . . . . ?
C5_1 C6_1 C8_1 O3_1 -165.9(9) . . . . ?
C7_1 C6_1 C8_1 O4_1 -166.4(9) . . . . ?
C5_1 C6_1 C8_1 O4_1 18.0(12) . . . . ?
C3_1 C4_1 C9_1 C13_1 -47.4(11) . . . . ?
C5_1 C4_1 C9_1 C13_1 127.5(8) . . . . ?
C3_1 C4_1 C9_1 C10_1 133.7(8) . . . . ?
C5_1 C4_1 C9_1 C10_1 -51.4(10) . . . . ?
C13_1 C9_1 C10_1 N2_1 177.1(7) . . . . ?
C4_1 C9_1 C10_1 N2_1 -3.9(11) . . . . ?
C13_1 C9_1 C10_1 C11_1 -3.4(10) . . . . ?
C4_1 C9_1 C10_1 C11_1 175.5(7) . . . . ?
C12_1 N1_1 C11_1 C10_1 -0.5(11) . . . . ?
Co2 N1_1 C11_1 C10_1 172.5(6) . . . . ?
N2_1 C10_1 C11_1 N1_1 -177.1(8) . . . . ?
C9_1 C10_1 C11_1 N1_1 3.4(11) . . . . ?
C11_1 N1_1 C12_1 C13_1 -2.5(12) . . . . ?
Co2 N1_1 C12_1 C13_1 -175.1(6) . . . . ?
C10_1 C9_1 C13_1 C12_1 0.7(12) . . . . ?
C4_1 C9_1 C13_1 C12_1 -178.2(7) . . . . ?
N1_1 C12_1 C13_1 C9_1 2.4(13) . . . . ?
O2_2 C1_2 O1_2 Co2 27.2(14) . . . . ?
C2_2 C1_2 O1_2 Co2 -153.4(6) . . . . ?
O1_2 C1_2 C2_2 C3_2 -162.9(8) . . . . ?
O2_2 C1_2 C2_2 C3_2 16.6(11) . . . . ?
O1_2 C1_2 C2_2 C7_2 13.2(11) . . . . ?
O2_2 C1_2 C2_2 C7_2 -167.3(8) . . . . ?
O1_2 C1_2 O2_2 Co1 -0.9(14) . . . . ?
C2_2 C1_2 O2_2 Co1 179.8(6) . . . . ?
C7_2 C2_2 C3_2 C4_2 4.1(10) . . . . ?
C1_2 C2_2 C3_2 C4_2 -179.8(7) . . . . ?
C2_2 C3_2 C4_2 C5_2 -1.6(10) . . . . ?
C2_2 C3_2 C4_2 C8_2 -178.8(7) . . . . ?
C3_2 C4_2 C5_2 C6_2 -0.1(11) . . . . ?
C8_2 C4_2 C5_2 C6_2 177.2(7) . . . . ?
C4_2 C5_2 C6_2 C7_2 -0.7(11) . . . . ?
C4_2 C5_2 C6_2 C9_2 -176.1(7) . . . . ?
C5_2 C6_2 C7_2 C2_2 3.3(11) . . . . ?
C9_2 C6_2 C7_2 C2_2 178.8(7) . . . . ?
C3_2 C2_2 C7_2 C6_2 -5.1(11) . . . . ?
C1_2 C2_2 C7_2 C6_2 178.8(7) . . . . ?
Co2 O4_2 C8_2 O3_2 27.9(15) 1_455 . . . ?
Co2 O4_2 C8_2 C4_2 -153.1(6) 1_455 . . . ?
Co3 O3_2 C8_2 O4_2 -32.3(14) 3_645 . . . ?
Co3 O3_2 C8_2 C4_2 148.7(6) 3_645 . . . ?
C5_2 C4_2 C8_2 O4_2 19.9(11) . . . . ?
C3_2 C4_2 C8_2 O4_2 -162.8(8) . . . . ?
C5_2 C4_2 C8_2 O3_2 -161.0(8) . . . . ?
C3_2 C4_2 C8_2 O3_2 16.2(10) . . . . ?
C7_2 C6_2 C9_2 C13_2 -47.2(10) . . . . ?
C5_2 C6_2 C9_2 C13_2 128.1(8) . . . . ?
C7_2 C6_2 C9_2 C10_2 134.0(8) . . . . ?
C5_2 C6_2 C9_2 C10_2 -50.8(10) . . . . ?
C13_2 C9_2 C10_2 N2_2 179.2(7) . . . . ?
C6_2 C9_2 C10_2 N2_2 -1.9(11) . . . . ?
C13_2 C9_2 C10_2 C11_2 -2.2(10) . . . . ?
C6_2 C9_2 C10_2 C11_2 176.7(7) . . . . ?
C12_2 N1_2 C11_2 C10_2 0.8(11) . . . . ?
Co3 N1_2 C11_2 C10_2 172.9(6) 1_455 . . . ?
N2_2 C10_2 C11_2 N1_2 -180.0(7) . . . . ?
C9_2 C10_2 C11_2 N1_2 1.4(11) . . . . ?
C11_2 N1_2 C12_2 C13_2 -2.3(12) . . . . ?
Co3 N1_2 C12_2 C13_2 -173.5(6) 1_455 . . . ?
C10_2 C9_2 C13_2 C12_2 0.9(12) . . . . ?
C6_2 C9_2 C13_2 C12_2 -178.0(7) . . . . ?
N1_2 C12_2 C13_2 C9_2 1.4(13) . . . . ?
O1_3 C1_3 N1_3 C3_3 2(2) . . . . ?
O1_3 C1_3 N1_3 C2_3 176.6(13) . . . . ?
O1_4 C1_4 N1_4 C2_4 -180(3) . . . . ?
O1_4 C1_4 N1_4 C3_4 0(4) . . . . ?
O1_5 C1_5 N1_5 C3_5 1(4) . . . . ?
O1_5 C1_5 N1_5 C2_5 179(3) . . . . ?
